data_4001508
loop_
_publ_author_name
'Muktha, B.'
'Simon, A.'
'Darriet, J.'
'Guru Row, T. N.'

_publ_section_title
;
 Crystal Chemistry of a New Solid Solution in the
 BaO&#x2212;Bi2O3&#x2212;Nb2O5System:&#x00A0; Ba5x/2Bi(1-x)5/3Nb5O15
;
_journal_issue 5
_journal_name_full 'Chemistry of Materials'
_journal_page_first 1240
_journal_paper_doi 10.1021/cm052422j
_journal_volume 18
_journal_year 2006
_chemical_formula_sum 'Ba1.938 Bi0.375 Nb5 O15'
_chemical_formula_weight 1049
_chemical_name_systematic ' ?'
_space_group_IT_number 100
_symmetry_cell_setting tetragonal
_symmetry_space_group_name_Hall 'P 4 -2ab'
_symmetry_space_group_name_H-M 'P 4 b m'
_cell_angle_alpha 90
_cell_angle_beta 90
_cell_angle_gamma 90
_cell_formula_units_Z 2
_cell_length_a 12.4938(14)
_cell_length_b 12.4938(14)
_cell_length_c 3.9519(2)
_cell_volume 616.87(10)
_computing_publication_material '(Jana2000; Petricek and Dusek, 2000)'
_computing_structure_refinement '(Jana2000; Petricek and Dusek, 2000)'
_diffrn_measured_fraction_theta_full 0.99
_diffrn_measurement_device_type 'Nonius CCD'
_diffrn_radiation_type 'Mo K\a'
_diffrn_radiation_wavelength 0.71069
_diffrn_reflns_av_R_equivalents 0.0528
_diffrn_reflns_av_sigmaI/netI 0.0221
_diffrn_reflns_limit_h_max 22
_diffrn_reflns_limit_h_min -22
_diffrn_reflns_limit_k_max 22
_diffrn_reflns_limit_k_min -22
_diffrn_reflns_limit_l_max 6
_diffrn_reflns_limit_l_min -6
_diffrn_reflns_number 35410
_diffrn_reflns_theta_full 39.96
_diffrn_reflns_theta_max 39.96
_diffrn_reflns_theta_min 2.31
_exptl_absorpt_coefficient_mu 15.972
_exptl_absorpt_correction_T_max 0.545
_exptl_absorpt_correction_T_min 0.305
_exptl_absorpt_correction_type gaussian
_exptl_absorpt_process_details '(Jana2000; Petricek and Dusek, 2000)'
_exptl_crystal_colour colorless
_exptl_crystal_density_diffrn 5.6460(9)
_exptl_crystal_description cylindrical
_exptl_crystal_F_000 929
_exptl_crystal_size_max 0.02
_exptl_crystal_size_mid 0.01
_exptl_crystal_size_min 0.008
_refine_diff_density_max 2.00
_refine_diff_density_min -2.83
_refine_ls_extinction_coef 0.386879
_refine_ls_extinction_method 'B-C type 1 Lorentzian isotropic (Becker & Coppens, 1974)'
_refine_ls_goodness_of_fit_gt 1.93
_refine_ls_goodness_of_fit_ref 1.93
_refine_ls_number_parameters 68
_refine_ls_number_reflns 1552
_refine_ls_R_factor_all 0.0341
_refine_ls_R_factor_gt 0.0341
_refine_ls_shift/su_max 0.0010
_refine_ls_shift/su_mean 0.0001
_refine_ls_structure_factor_coef Fsqd
_refine_ls_weighting_details w=1/(\s^2^(I)+0.0009I^2^)
_refine_ls_weighting_scheme sigma
_refine_ls_wR_factor_gt 0.0840
_refine_ls_wR_factor_ref 0.0840
_reflns_number_gt 1552
_reflns_number_total 1874
_reflns_threshold_expression I>3\s(I)
_cod_data_source_file cm052422jsi20051103_100230.cif
_cod_data_source_block (I)
_cod_depositor_comments
;
The following automatic conversions were performed:

'_exptl_absorpt_correction_type' value 'Gaussian' changed to
'gaussian' according to
/home/saulius/struct/CIF-dictionaries/cif_core.dic dictionary named
'cif_core.dic' version 2.4.1 from 2010-06-29.

Automatic conversion script
Id: cif_fix_values 1715 2011-07-08 13:25:40Z adriana 
;
_cod_original_sg_symbol_Hall 'P 4;-2ab'
_cod_database_code 4001508

loop_
_symmetry_equiv_pos_site_id
_symmetry_equiv_pos_as_xyz
1 x,y,z
2 -y,x,z
3 1/2-x,1/2+y,z
4 -x,-y,z
5 1/2-y,1/2-x,z
6 y,-x,z
7 1/2+x,1/2-y,z
8 1/2+y,1/2+x,z

loop_
_atom_site_label
_atom_site_type_symbol
_atom_site_fract_x
_atom_site_fract_y
_atom_site_fract_z
_atom_site_adp_type
_atom_site_U_iso_or_equiv
_atom_site_symmetry_multiplicity
_atom_site_occupancy
_atom_site_calc_flag
Nb1 Nb 0 0.5 0.0304(8) Uani 0.01861(14) 2 1 d
Nb2 Nb 0.07275(2) 0.21109(3) 0.0281(6) Uani 0.01730(9) 8 1 d
Bi1 Bi 0.03091(14) 0.0011(15) 0.5111 Uani 0.0266(5) 8 0.0938 d
Ba1 Ba 0 0 0.6396(16) Uani 0.0266(5) 2 0.1324 d
Ba Ba 0.172701(18) 0.672701(18) 0.5272(7) Uani 0.02197(8) 4 0.9025 d
O3 O 0 0.5 0.519(3) Uani 0.0410(16) 2 1 d
O5 O 0.0763(4) 0.2054(3) 0.519(2) Uani 0.0469(15) 8 1 d
O1 O 0.2157(2) 0.2843(2) 0.048(3) Uani 0.0148(9) 4 1 d
O2 O -0.15616(19) 0.4937(2) 0.021(2) Uani 0.0266(9) 8 1 d
O4 O 0.1412(3) 0.0709(3) 0.0679(19) Uani 0.0282(12) 8 1 d

loop_
_atom_site_aniso_label
_atom_site_aniso_type_symbol
_atom_site_aniso_U_11
_atom_site_aniso_U_22
_atom_site_aniso_U_33
_atom_site_aniso_U_12
_atom_site_aniso_U_13
_atom_site_aniso_U_23
Nb1 Nb 0.00836(15) 0.00836(15) 0.0391(4) -0.00054(16) 0 0
Nb2 Nb 0.01097(13) 0.01343(14) 0.02751(17) 0.00481(9) -0.0002(5) 0.0056(4)
Bi1 Bi 0.0133(6) 0.0447(10) 0.0218(8) -0.0015(17) 0.0160(9) -0.0002(15)
Ba1 Ba 0.0133(6) 0.0447(10) 0.0218(8) -0.0015(17) 0.0160(9) -0.0002(15)
Ba Ba 0.02546(13) 0.02546(13) 0.01498(15) -0.01521(13) -0.0007(3) -0.0007(3)
O3 O 0.060(3) 0.060(3) 0.003(2) -0.021(4) 0 0
O5 O 0.093(4) 0.041(2) 0.0064(12) -0.031(2) -0.014(4) 0.004(3)
O1 O 0.0111(8) 0.0111(8) 0.022(3) -0.0034(10) -0.006(2) 0.006(2)
O2 O 0.0066(10) 0.0143(11) 0.059(2) 0.0033(8) -0.016(3) -0.007(4)
O4 O 0.0221(14) 0.0083(11) 0.054(3) 0.0072(9) 0.000(2) -0.0017(19)

loop_
_atom_type_symbol
_atom_type_scat_dispersion_real
_atom_type_scat_dispersion_imag
_atom_type_scat_source
Ba -0.324 2.282 'International Tables Vol C Tables  4.2.6.8 and 6.1.1.1'
Bi -4.108 10.257 'International Tables Vol C Tables  4.2.6.8 and 6.1.1.1'
Nb -2.073 0.622 'International Tables Vol C Tables  4.2.6.8 and 6.1.1.1'
O 0.011 0.006 'International Tables Vol C Tables  4.2.6.8 and 6.1.1.1'

loop_
_geom_angle_atom_site_label_1
_geom_angle_atom_site_label_2
_geom_angle_atom_site_label_3
_geom_angle
_geom_angle_site_symmetry_1
_geom_angle_site_symmetry_3
_geom_angle_publ_flag
O4 Bi1 O5 61.84 . 1_556 yes
Bi1 Bi1 O4 99.95 2_555 . yes
Bi1 Bi1 O4 126.03 3_555 . yes
Bi1 Bi1 O4 131.23 4_555 . yes
O4 Bi1 O4 68.77 . 4_555 yes
O4 Bi1 O5 68.31 . 4_556 yes
Bi1 Bi1 O5 59.52 2_555 1_556 yes
Bi1 Bi1 O5 104.52 3_555 1_556 yes
Bi1 Bi1 O5 149.51 4_555 1_556 yes
O4 Bi1 O5 130.34 4_555 1_556 yes
O5 Bi1 O5 101.38 1_556 4_556 yes
Bi1 Bi1 Bi1 45.00 2_555 3_555 yes
Bi1 Bi1 Bi1 90.00 2_555 4_555 yes
Bi1 Bi1 O4 128.30 2_555 4_555 yes
Bi1 Bi1 O5 160.89 2_555 4_556 yes
Bi1 Bi1 Bi1 45.00 3_555 4_555 yes
Bi1 Bi1 O4 99.88 3_555 4_555 yes
Bi1 Bi1 O5 154.08 3_555 4_556 yes
Bi1 Bi1 O4 67.84 4_555 4_555 yes
Bi1 Bi1 O5 109.09 4_555 4_556 yes
O4 Bi1 O5 63.03 4_555 4_556 yes
O2 Nb1 O3 88.93 . . yes
O2 Nb1 O3 91.07 . 1_556 yes
O2 Nb1 O2 177.87 . 3_565 yes
O2 Nb1 O2 94.57 . 6_555 yes
O2 Nb1 O2 85.39 . 8_455 yes
O3 Nb1 O3 180.00 . 1_556 yes
O2 Nb1 O3 88.93 3_565 . yes
O2 Nb1 O3 88.93 6_555 . yes
O2 Nb1 O3 88.93 8_455 . yes
O2 Nb1 O3 91.07 3_565 1_556 yes
O2 Nb1 O3 91.07 6_555 1_556 yes
O2 Nb1 O3 91.07 8_455 1_556 yes
O2 Nb1 O2 85.39 3_565 6_555 yes
O2 Nb1 O2 94.57 3_565 8_455 yes
O2 Nb1 O2 177.87 6_555 8_455 yes
O1 Nb2 O2 93.66 . . yes
O1 Nb2 O4 90.93 . . yes
O1 Nb2 O5 92.03 . . yes
O1 Nb2 O5 87.57 . 1_556 yes
O1 Nb2 O4 173.16 . 2_555 yes
O2 Nb2 O4 173.92 . . yes
O2 Nb2 O5 91.57 . . yes
O2 Nb2 O5 93.27 . 1_556 yes
O2 Nb2 O4 85.27 . 2_555 yes
O4 Nb2 O5 92.25 . . yes
O4 Nb2 O5 82.93 . 1_556 yes
O4 Nb2 O4 89.71 . 2_555 yes
O5 Nb2 O5 175.16 . 1_556 yes
O4 Nb2 O5 94.75 2_555 . yes
O4 Nb2 O5 85.74 2_555 1_556 yes
Nb2 O1 Nb2 144.00 . 6_555 yes
Nb1 O2 Nb2 146.89 . . yes
Nb1 O3 Nb1 180.00 . 1_554 yes
Bi1 O4 Nb2 97.67 . . yes
Bi1 O4 Bi1 12.21 . 2_555 yes
Bi1 O4 Nb2 88.98 . 4_555 yes
Bi1 O4 Nb2 85.73 2_555 . yes
Nb2 O4 Nb2 170.87 . 4_555 yes
Bi1 O4 Nb2 100.55 2_555 4_555 yes
Bi1 O5 Nb2 92.36 1_554 . yes
Nb2 O5 Nb2 175.16 . 1_554 yes
Bi1 O5 Nb2 92.07 2_554 . yes
Bi1 O5 Nb2 91.10 1_554 1_554 yes
Bi1 O5 Bi1 11.39 1_554 2_554 yes
Bi1 O5 Nb2 90.66 2_554 1_554 yes

loop_
_geom_bond_atom_site_label_1
_geom_bond_atom_site_label_2
_geom_bond_site_symmetry_2
_geom_bond_distance
_geom_bond_publ_flag
Nb1 O3 1_554 2.021(12) yes
Nb1 O3 . 1.931(12) yes
Nb1 O2 . 1.954(3) yes
Nb1 O2 4_565 1.954(3) yes
Nb1 O2 5_555 1.954(3) yes
Nb1 O2 8_455 1.954(3) yes
Nb2 O5 1_554 2.014(8) yes
Nb2 O5 . 1.942(8) yes
Nb2 O1 . 2.008(3) yes
Nb2 O2 8_455 1.930(3) yes
Nb2 O4 . 1.956(4) yes
Nb2 O4 2_555 2.002(4) yes
Bi1 Bi1 2_555 0.55(3) yes
Bi1 Bi1 4_555 0.772(2) yes
Bi1 Bi1 6_555 0.55(3) yes
Bi1 Ba1 . 0.639(6) yes
Bi1 O5 . 2.62(2) yes
Bi1 O5 4_555 2.91(2) yes
Bi1 O5 6_555 2.385(11) yes
Bi1 O4 . 2.393(11) yes
Bi1 O4 1_556 2.740(10) yes
Bi1 O4 2_555 2.784(17) yes
Bi1 O4 4_555 2.915(10) yes
Bi1 O4 6_555 2.544(19) yes
Bi1 O4 6_556 2.872(17) yes
Ba1 O5 . 2.779(4) yes
Ba1 O5 2_555 2.779(4) yes
Ba1 O5 4_555 2.779(4) yes
Ba1 O5 6_555 2.779(4) yes
Ba1 O4 1_556 2.600(8) yes
Ba1 O4 2_556 2.600(8) yes
Ba1 O4 4_556 2.600(8) yes
Ba1 O4 6_556 2.600(8) yes
Ba O1 3_555 2.734(9) yes
Ba O1 3_556 2.850(9) yes
Ba O2 4_565 2.892(6) yes
Ba O2 4_566 2.859(6) yes
Ba O2 5_555 2.892(6) yes
Ba O2 5_556 2.859(6) yes
O3 O2 . 2.773(10) yes
O3 O2 1_556 2.784(10) yes
O3 O2 4_565 2.773(10) yes
O3 O2 4_566 2.784(10) yes
O3 O2 5_555 2.773(10) yes
O3 O2 5_556 2.784(10) yes
O3 O2 8_455 2.773(10) yes
O3 O2 8_456 2.784(10) yes
O5 O1 . 2.733(11) yes
O5 O1 1_556 2.894(11) yes
O5 O2 8_455 2.816(9) yes
O5 O2 8_456 2.827(9) yes
O5 O4 . 2.580(9) yes
O5 O4 1_556 2.862(9) yes
O5 O4 2_555 2.684(9) yes
O5 O4 2_556 2.955(9) yes
O1 O2 4_565 2.874(4) yes
O1 O2 8_455 2.874(4) yes
O1 O4 . 2.825(5) yes
O1 O4 5_555 2.825(5) yes
O2 O2 5_555 2.871(4) yes
O2 O2 8_455 2.649(4) yes
O2 O4 7_455 2.663(5) yes
O4 O4 2_555 2.792(5) yes
O4 O4 6_555 2.792(5) yes
